data_7236967
loop_
_publ_author_name
'Huang, Bin'
'Li, Zijing'
'Yang, Hui'
'Hu, Die'
'Wu, Wenjing'
'Feng, Yan'
'Sun, Yueming'
'Lin, Baoping'
'Jiang, Wei'

_publ_section_title
;
 Bicolour electroluminescence of 2-(carbazol-9-yl)anthraquinone based on a
 solution process
;
_journal_issue 46
_journal_name_full 'Journal of Materials Chemistry C'
_journal_page_first 12031
_journal_paper_doi 10.1039/C7TC04444E
_journal_volume 5
_journal_year 2017
_chemical_formula_sum 'C26 H15 N O2'
_chemical_formula_weight 373.39
_space_group_IT_number 14
_space_group_name_Hall '-P 2yn'
_space_group_name_H-M_alt 'P 1 21/n 1'
_symmetry_cell_setting monoclinic
_symmetry_space_group_name_H-M 'P 1 21/n 1'
_atom_sites_solution_hydrogens geom
_atom_sites_solution_primary direct
_atom_sites_solution_secondary difmap
_audit_creation_method SHELXL-97
_audit_update_record
;
2017-09-12 deposited with the CCDC.
2017-11-03 downloaded from the CCDC.
;
_cell_angle_alpha 90.00
_cell_angle_beta 117.877(7)
_cell_angle_gamma 90.00
_cell_formula_units_Z 4
_cell_length_a 16.073(4)
_cell_length_b 8.073(3)
_cell_length_c 16.193(4)
_cell_measurement_reflns_used 2360
_cell_measurement_temperature 173(2)
_cell_measurement_theta_max 25.00
_cell_measurement_theta_min 1.88
_cell_volume 1857.3(10)
_computing_structure_refinement 'SHELXL-97 (Sheldrick, 1997)'
_computing_structure_solution 'SHELXS-97 (Sheldrick, 1990)'
_diffrn_ambient_temperature 173(2)
_diffrn_measured_fraction_theta_full 0.990
_diffrn_measured_fraction_theta_max 0.990
_diffrn_measurement_device_type 'Bruker Smart Apex CCD area detector'
_diffrn_radiation_monochromator graphite
_diffrn_radiation_source 'fine-focus sealed tube'
_diffrn_radiation_type MoK\a
_diffrn_radiation_wavelength 0.71073
_diffrn_reflns_av_R_equivalents 0.0589
_diffrn_reflns_av_sigmaI/netI 0.0563
_diffrn_reflns_limit_h_max 20
_diffrn_reflns_limit_h_min -20
_diffrn_reflns_limit_k_max 9
_diffrn_reflns_limit_k_min -10
_diffrn_reflns_limit_l_max 21
_diffrn_reflns_limit_l_min -16
_diffrn_reflns_number 15806
_diffrn_reflns_theta_full 27.65
_diffrn_reflns_theta_max 27.65
_diffrn_reflns_theta_min 2.87
_exptl_absorpt_coefficient_mu 0.085
_exptl_absorpt_correction_T_max 0.992
_exptl_absorpt_correction_T_min 0.980
_exptl_absorpt_correction_type multi-scan
_exptl_absorpt_process_details 'CrystalClear (Rigaku, 2005)'
_exptl_crystal_colour yellow
_exptl_crystal_density_diffrn 1.335
_exptl_crystal_density_method 'not measured'
_exptl_crystal_description ribbon
_exptl_crystal_F_000 776
_exptl_crystal_size_max 0.3
_exptl_crystal_size_mid 0.2
_exptl_crystal_size_min 0.1
_refine_diff_density_max 0.420
_refine_diff_density_min -0.444
_refine_diff_density_rms 0.164
_refine_ls_extinction_coef 0.105(9)
_refine_ls_extinction_expression Fc^*^=kFc[1+0.001xFc^2^\l^3^/sin(2\q)]^-1/4^
_refine_ls_extinction_method SHELXL
_refine_ls_goodness_of_fit_ref 1.049
_refine_ls_hydrogen_treatment mixed
_refine_ls_matrix_type full
_refine_ls_number_parameters 263
_refine_ls_number_reflns 4286
_refine_ls_number_restraints 0
_refine_ls_restrained_S_all 1.049
_refine_ls_R_factor_all 0.1285
_refine_ls_R_factor_gt 0.0719
_refine_ls_shift/su_max 0.000
_refine_ls_shift/su_mean 0.000
_refine_ls_structure_factor_coef Fsqd
_refine_ls_weighting_details 'calc w=1/[\s^2^(Fo^2^)+(0.1045P)^2^+0.0379P] where P=(Fo^2^+2Fc^2^)/3'
_refine_ls_weighting_scheme calc
_refine_ls_wR_factor_gt 0.1705
_refine_ls_wR_factor_ref 0.1996
_reflns_number_gt 2360
_reflns_number_total 4286
_reflns_threshold_expression >2sigma(I)
_cod_data_source_file c7tc04444e3.cif
_cod_data_source_block 1_a
_cod_depositor_comments
;
The following automatic conversions were performed:

data item '_symmetry_cell_setting' value 'Monoclinic' was changed to
'monoclinic' in accordance with the
/home/saulius/struct/COD-crude-data/automatic-downloads/DataCite-retrospective/RSC/depositions/lib/dictionaries/cif_core.dic
dictionary named 'cif_core.dic' version 2.4.2 last updated on
2011-04-26.

Automatic conversion script
Id: cif_fix_values 6909 2019-04-08 15:41:33Z antanas 
;
_cod_original_cell_volume 1857.3(9)
_cod_original_sg_symbol_H-M 'P 21/n'
_cod_database_code 7236967

loop_
_symmetry_equiv_pos_as_xyz
'x, y, z'
'-x+1/2, y+1/2, -z+1/2'
'-x, -y, -z'
'x-1/2, -y-1/2, z-1/2'

loop_
_atom_site_label
_atom_site_type_symbol
_atom_site_fract_x
_atom_site_fract_y
_atom_site_fract_z
_atom_site_U_iso_or_equiv
_atom_site_adp_type
_atom_site_occupancy
_atom_site_symmetry_multiplicity
_atom_site_calc_flag
_atom_site_refinement_flags
C1 C 0.02213(17) 0.7291(3) 0.10739(15) 0.0716(7) Uani 1 1 d .
H1 H 0.0525 0.7272 0.0692 0.086 Uiso 1 1 calc R
C2 C -0.06476(18) 0.8022(3) 0.07772(18) 0.0859(8) Uani 1 1 d .
H2 H -0.0947 0.8520 0.0176 0.103 Uiso 1 1 calc R
C3 C -0.11000(19) 0.8055(4) 0.1329(2) 0.0915(9) Uani 1 1 d .
H3 H -0.1702 0.8556 0.1096 0.110 Uiso 1 1 calc R
C4 C -0.06858(17) 0.7371(3) 0.22040(19) 0.0798(7) Uani 1 1 d .
H4 H -0.0994 0.7403 0.2581 0.096 Uiso 1 1 calc R
C5 C 0.06320(14) 0.6582(3) 0.19620(13) 0.0580(6) Uani 1 1 d .
C6 C 0.01956(15) 0.6627(3) 0.25329(14) 0.0625(6) Uani 1 1 d .
C7 C 0.08149(15) 0.5821(3) 0.33979(14) 0.0631(6) Uani 1 1 d .
C8 C 0.07503(19) 0.5444(3) 0.42081(17) 0.0818(8) Uani 1 1 d .
H8 H 0.0221 0.5789 0.4277 0.098 Uiso 1 1 calc R
C9 C 0.1467(2) 0.4563(4) 0.49018(17) 0.0917(9) Uani 1 1 d .
H9 H 0.1430 0.4288 0.5454 0.110 Uiso 1 1 calc R
C10 C 0.2239(2) 0.4074(4) 0.48087(15) 0.0848(8) Uani 1 1 d .
H10 H 0.2721 0.3462 0.5301 0.102 Uiso 1 1 calc R
C11 C 0.23394(16) 0.4438(3) 0.40282(13) 0.0670(6) Uani 1 1 d .
H11 H 0.2878 0.4100 0.3974 0.080 Uiso 1 1 calc R
C12 C 0.16137(14) 0.5323(3) 0.33258(13) 0.0570(6) Uani 1 1 d .
C13 C 0.21956(15) 0.5640(3) 0.21453(13) 0.0561(5) Uani 1 1 d .
C14 C 0.19735(16) 0.4948(3) 0.12755(14) 0.0666(6) Uani 1 1 d .
H14 H 0.1358 0.4539 0.0887 0.080 Uiso 1 1 calc R
C15 C 0.26522(18) 0.4862(3) 0.09856(15) 0.0716(7) Uani 1 1 d .
H15 H 0.2503 0.4372 0.0399 0.086 Uiso 1 1 calc R
C16 C 0.35515(16) 0.5481(3) 0.15367(14) 0.0635(6) Uani 1 1 d .
C17 C 0.37758(15) 0.6162(3) 0.24110(13) 0.0568(5) Uani 1 1 d .
C18 C 0.30973(14) 0.6213(3) 0.27124(12) 0.0553(5) Uani 1 1 d .
H18 H 0.3254 0.6645 0.3313 0.066 Uiso 1 1 calc R
C19 C 0.4251(2) 0.5471(3) 0.11803(18) 0.0810(7) Uani 1 1 d .
C20 C 0.51525(18) 0.6371(3) 0.17254(18) 0.0757(7) Uani 1 1 d .
C21 C 0.5784(2) 0.6519(4) 0.1367(2) 0.0977(9) Uani 1 1 d .
H21 H 0.5654 0.6002 0.0792 0.117 Uiso 1 1 calc R
C22 C 0.6603(2) 0.7421(5) 0.1851(3) 0.1142(11) Uani 1 1 d .
H22 H 0.7033 0.7518 0.1604 0.137 Uiso 1 1 calc R
C23 C 0.6804(2) 0.8182(4) 0.2685(3) 0.1049(10) Uani 1 1 d .
H23 H 0.7369 0.8799 0.3010 0.126 Uiso 1 1 calc R
C24 C 0.61783(17) 0.8043(3) 0.30496(18) 0.0840(8) Uani 1 1 d .
H24 H 0.6313 0.8577 0.3621 0.101 Uiso 1 1 calc R
C25 C 0.47088(15) 0.6953(3) 0.29936(15) 0.0626(6) Uani 1 1 d .
C00A C 0.53564(16) 0.7127(3) 0.25823(16) 0.0681(6) Uani 1 1 d .
N1 N 0.15018(11) 0.5780(2) 0.24458(10) 0.0588(5) Uani 1 1 d .
O1 O 0.40710(16) 0.4778(3) 0.04479(14) 0.1227(8) Uani 1 1 d .
O2 O 0.49180(11) 0.7461(2) 0.37748(11) 0.0819(6) Uani 1 1 d .

loop_
_atom_site_aniso_label
_atom_site_aniso_U_11
_atom_site_aniso_U_22
_atom_site_aniso_U_33
_atom_site_aniso_U_23
_atom_site_aniso_U_13
_atom_site_aniso_U_12
C1 0.0707(15) 0.0691(17) 0.0572(12) 0.0049(11) 0.0151(11) -0.0062(12)
C2 0.0742(16) 0.0735(19) 0.0755(16) 0.0096(13) 0.0062(14) 0.0006(13)
C3 0.0657(15) 0.083(2) 0.105(2) 0.0068(16) 0.0226(15) 0.0053(14)
C4 0.0667(15) 0.0718(18) 0.0950(18) -0.0046(14) 0.0330(14) -0.0056(12)
C5 0.0561(11) 0.0521(14) 0.0535(11) -0.0024(9) 0.0152(10) -0.0082(10)
C6 0.0583(12) 0.0551(14) 0.0660(13) -0.0045(10) 0.0223(11) -0.0122(10)
C7 0.0696(13) 0.0583(15) 0.0603(13) -0.0083(10) 0.0294(11) -0.0169(11)
C8 0.0944(18) 0.086(2) 0.0758(16) -0.0087(14) 0.0487(15) -0.0224(15)
C9 0.116(2) 0.100(2) 0.0586(15) 0.0002(14) 0.0411(16) -0.0251(18)
C10 0.106(2) 0.078(2) 0.0494(13) 0.0053(11) 0.0184(13) -0.0120(15)
C11 0.0747(14) 0.0618(15) 0.0482(11) 0.0005(10) 0.0151(10) -0.0023(11)
C12 0.0651(12) 0.0535(14) 0.0460(11) -0.0050(9) 0.0207(10) -0.0107(10)
C13 0.0677(12) 0.0494(13) 0.0473(11) 0.0015(9) 0.0236(10) -0.0004(10)
C14 0.0815(14) 0.0573(15) 0.0511(12) -0.0055(10) 0.0227(11) -0.0115(12)
C15 0.1012(18) 0.0642(16) 0.0537(12) -0.0096(10) 0.0398(13) -0.0086(13)
C16 0.0837(15) 0.0506(14) 0.0616(13) -0.0002(10) 0.0384(12) 0.0035(11)
C17 0.0682(13) 0.0486(13) 0.0531(11) 0.0009(9) 0.0279(10) 0.0078(10)
C18 0.0657(13) 0.0497(13) 0.0453(10) -0.0019(8) 0.0214(10) 0.0041(10)
C19 0.113(2) 0.0715(18) 0.0796(16) -0.0025(13) 0.0628(16) 0.0066(15)
C20 0.0856(17) 0.0698(18) 0.0859(16) 0.0163(13) 0.0520(14) 0.0175(14)
C21 0.106(2) 0.100(2) 0.112(2) 0.0251(18) 0.071(2) 0.0233(19)
C22 0.094(2) 0.129(3) 0.142(3) 0.040(2) 0.073(2) 0.020(2)
C23 0.0717(17) 0.112(3) 0.130(3) 0.035(2) 0.0467(19) 0.0084(17)
C24 0.0646(15) 0.078(2) 0.0967(19) 0.0252(14) 0.0268(14) 0.0143(13)
C25 0.0641(13) 0.0557(15) 0.0632(13) 0.0058(10) 0.0257(11) 0.0120(11)
C00A 0.0655(14) 0.0610(16) 0.0773(15) 0.0202(12) 0.0330(12) 0.0185(12)
N1 0.0608(10) 0.0626(12) 0.0453(9) 0.0028(8) 0.0184(8) -0.0020(8)
O1 0.162(2) 0.136(2) 0.1150(15) -0.0436(14) 0.1020(15) -0.0296(16)
O2 0.0713(11) 0.0975(14) 0.0675(10) -0.0162(9) 0.0247(8) -0.0054(9)

loop_
_atom_type_symbol
_atom_type_description
_atom_type_scat_dispersion_real
_atom_type_scat_dispersion_imag
_atom_type_scat_source
C C 0.0033 0.0016 'International Tables Vol C Tables 4.2.6.8 and 6.1.1.4'
H H 0.0000 0.0000 'International Tables Vol C Tables 4.2.6.8 and 6.1.1.4'
N N 0.0061 0.0033 'International Tables Vol C Tables 4.2.6.8 and 6.1.1.4'
O O 0.0106 0.0060 'International Tables Vol C Tables 4.2.6.8 and 6.1.1.4'

loop_
_geom_angle_atom_site_label_1
_geom_angle_atom_site_label_2
_geom_angle_atom_site_label_3
_geom_angle
C2 C1 C5 116.7(2)
C2 C1 H1 121.7
C5 C1 H1 121.7
C1 C2 C3 122.2(2)
C1 C2 H2 118.9
C3 C2 H2 118.9
C4 C3 C2 120.7(3)
C4 C3 H3 119.7
C2 C3 H3 119.7
C3 C4 C6 119.0(3)
C3 C4 H4 120.5
C6 C4 H4 120.5
C1 C5 C6 122.0(2)
C1 C5 N1 129.3(2)
C6 C5 N1 108.68(18)
C5 C6 C4 119.5(2)
C5 C6 C7 107.4(2)
C4 C6 C7 133.1(2)
C8 C7 C12 119.3(2)
C8 C7 C6 133.7(2)
C12 C7 C6 106.99(18)
C9 C8 C7 118.6(3)
C9 C8 H8 120.7
C7 C8 H8 120.7
C8 C9 C10 120.9(2)
C8 C9 H9 119.5
C10 C9 H9 119.5
C9 C10 C11 122.5(2)
C9 C10 H10 118.7
C11 C10 H10 118.7
C10 C11 C12 116.6(2)
C10 C11 H11 121.7
C12 C11 H11 121.7
C11 C12 N1 129.0(2)
C11 C12 C7 122.1(2)
N1 C12 C7 108.82(18)
C18 C13 C14 119.8(2)
C18 C13 N1 119.66(17)
C14 C13 N1 120.51(19)
C15 C14 C13 119.6(2)
C15 C14 H14 120.2
C13 C14 H14 120.2
C14 C15 C16 121.03(19)
C14 C15 H15 119.5
C16 C15 H15 119.5
C15 C16 C17 119.3(2)
C15 C16 C19 119.9(2)
C17 C16 C19 120.8(2)
C18 C17 C16 119.61(19)
C18 C17 C25 119.20(18)
C16 C17 C25 121.02(19)
C13 C18 C17 120.55(18)
C13 C18 H18 119.7
C17 C18 H18 119.7
O1 C19 C16 120.2(3)
O1 C19 C20 121.6(2)
C16 C19 C20 118.2(2)
C21 C20 C00A 119.7(3)
C21 C20 C19 119.6(3)
C00A C20 C19 120.7(2)
C22 C21 C20 119.8(3)
C22 C21 H21 120.1
C20 C21 H21 120.1
C23 C22 C21 121.0(3)
C23 C22 H22 119.5
C21 C22 H22 119.5
C22 C23 C24 119.8(3)
C22 C23 H23 120.1
C24 C23 H23 120.1
C00A C24 C23 120.3(3)
C00A C24 H24 119.8
C23 C24 H24 119.8
O2 C25 C00A 121.6(2)
O2 C25 C17 120.6(2)
C00A C25 C17 117.8(2)
C24 C00A C20 119.5(2)
C24 C00A C25 119.7(2)
C20 C00A C25 120.9(2)
C12 N1 C5 108.10(17)
C12 N1 C13 125.63(17)
C5 N1 C13 125.84(16)

loop_
_geom_bond_atom_site_label_1
_geom_bond_atom_site_label_2
_geom_bond_distance
C1 C2 1.379(4)
C1 C5 1.394(3)
C1 H1 0.9500
C2 C3 1.392(4)
C2 H2 0.9500
C3 C4 1.368(4)
C3 H3 0.9500
C4 C6 1.395(3)
C4 H4 0.9500
C5 C6 1.398(3)
C5 N1 1.401(3)
C6 C7 1.439(3)
C7 C8 1.397(3)
C7 C12 1.401(3)
C8 C9 1.373(4)
C8 H8 0.9500
C9 C10 1.375(4)
C9 H9 0.9500
C10 C11 1.379(3)
C10 H10 0.9500
C11 C12 1.387(3)
C11 H11 0.9500
C12 N1 1.400(2)
C13 C18 1.383(3)
C13 C14 1.398(3)
C13 N1 1.414(3)
C14 C15 1.376(3)
C14 H14 0.9500
C15 C16 1.389(3)
C15 H15 0.9500
C16 C17 1.400(3)
C16 C19 1.484(3)
C17 C18 1.388(3)
C17 C25 1.491(3)
C18 H18 0.9500
C19 O1 1.218(3)
C19 C20 1.487(4)
C20 C21 1.390(3)
C20 C00A 1.407(3)
C21 C22 1.382(5)
C21 H21 0.9500
C22 C23 1.378(5)
C22 H22 0.9500
C23 C24 1.388(4)
C23 H23 0.9500
C24 C00A 1.389(3)
C24 H24 0.9500
C25 O2 1.218(2)
C25 C00A 1.482(3)
